data_7004373
loop_
_publ_author_name
'Gutsulyak, Dmitry V.'
'Osipov, Alexandr L.'
'Kuzmina, Lyudmila G.'
'Howard, Judith A. K.'
'Nikonov, Georgii I.'

_publ_section_title
;
 Unexpected effect of the ring on the extent of Si&#x22EF;H interligand
 interactions in half-sandwich silyl hydrides of ruthenium
;
_journal_issue 47
_journal_name_full 'Dalton Transactions'
_journal_page_first 6843
_journal_page_last 6850
_journal_paper_doi 10.1039/b806447d
_journal_year 2008
_chemical_formula_moiety 'C19 H32 Cl P Ru Si'
_chemical_formula_sum 'C19 H32 Cl P Ru Si'
_chemical_formula_weight 456.03
_chemical_name_common
;
(cyclopentadienyl)(diisopropylphenylphosphine)(dimethylchloros
ilyl) ruthenium dihydride
;
_chemical_name_systematic
; (cyclopentadienyl)(diisopropylphenylphosphine)(dimethylchlorosilyl)
ruthenium dihydride
;
_space_group_IT_number 14
_symmetry_cell_setting monoclinic
_symmetry_space_group_name_Hall '-P 2ybc'
_symmetry_space_group_name_H-M 'P 1 21/c 1'
_atom_sites_solution_hydrogens geom
_atom_sites_solution_primary direct
_atom_sites_solution_secondary difmap
_audit_creation_method SHELXL-97
_cell_angle_alpha 90.00
_cell_angle_beta 92.351(1)
_cell_angle_gamma 90.00
_cell_formula_units_Z 8
_cell_length_a 8.7462(1)
_cell_length_b 16.4554(3)
_cell_length_c 29.3627(5)
_cell_measurement_reflns_used 9570
_cell_measurement_temperature 123(2)
_cell_measurement_theta_max 59.985
_cell_measurement_theta_min 2.331
_cell_volume 4222.39(12)
_computing_structure_refinement 'SHELXL-97 (Sheldrick, 1997)'
_computing_structure_solution 'SHELXS-97 (Sheldrick, 1990)'
_diffrn_ambient_temperature 123(2)
_diffrn_measured_fraction_theta_full 0.998
_diffrn_measured_fraction_theta_max 0.998
_diffrn_measurement_device_type 'Bruker SMART'
_diffrn_measurement_method \w
_diffrn_radiation_monochromator graphite
_diffrn_radiation_source 'fine-focus sealed tube'
_diffrn_radiation_type MoK\a
_diffrn_radiation_wavelength 0.71073
_diffrn_reflns_av_R_equivalents 0.0490
_diffrn_reflns_av_sigmaI/netI 0.0505
_diffrn_reflns_limit_h_max 11
_diffrn_reflns_limit_h_min -11
_diffrn_reflns_limit_k_max 22
_diffrn_reflns_limit_k_min -20
_diffrn_reflns_limit_l_max 39
_diffrn_reflns_limit_l_min -37
_diffrn_reflns_number 37465
_diffrn_reflns_theta_full 28.50
_diffrn_reflns_theta_max 28.50
_diffrn_reflns_theta_min 1.39
_diffrn_standards_decay_% 0
_diffrn_standards_interval_time 0
_diffrn_standards_number 0
_exptl_absorpt_coefficient_mu 1.000
_exptl_absorpt_correction_T_max 0.9243
_exptl_absorpt_correction_T_min 0.7148
_exptl_absorpt_correction_type multi-scan
_exptl_absorpt_process_details 'SADABS (Bruker, 2004)'
_exptl_crystal_colour block
_exptl_crystal_density_diffrn 1.435
_exptl_crystal_density_method 'not measured'
_exptl_crystal_description yellow
_exptl_crystal_F_000 1888
_exptl_crystal_size_max 0.36
_exptl_crystal_size_mid 0.22
_exptl_crystal_size_min 0.08
_refine_diff_density_max 0.759
_refine_diff_density_min -1.080
_refine_diff_density_rms 0.099
_refine_ls_extinction_method none
_refine_ls_goodness_of_fit_ref 1.022
_refine_ls_hydrogen_treatment mixed
_refine_ls_matrix_type full
_refine_ls_number_parameters 431
_refine_ls_number_reflns 10680
_refine_ls_number_restraints 0
_refine_ls_restrained_S_all 1.022
_refine_ls_R_factor_all 0.0653
_refine_ls_R_factor_gt 0.0383
_refine_ls_shift/su_max 0.002
_refine_ls_shift/su_mean 0.000
_refine_ls_structure_factor_coef Fsqd
_refine_ls_weighting_details 'calc w=1/[\s^2^(Fo^2^)+(0.0325P)^2^+3.1047P] where P=(Fo^2^+2Fc^2^)/3'
_refine_ls_weighting_scheme calc
_refine_ls_wR_factor_gt 0.0795
_refine_ls_wR_factor_ref 0.0857
_reflns_number_gt 7708
_reflns_number_total 10680
_reflns_threshold_expression I>2\s(I)
_cod_data_source_file b806447d.txt
_cod_data_source_block 3e
_cod_original_sg_symbol_H-M P2(1)/c
_cod_database_code 7004373

loop_
_symmetry_equiv_pos_as_xyz
'x, y, z'
'-x, y+1/2, -z+1/2'
'-x, -y, -z'
'x, -y-1/2, z-1/2'

loop_
_atom_site_label
_atom_site_type_symbol
_atom_site_fract_x
_atom_site_fract_y
_atom_site_fract_z
_atom_site_U_iso_or_equiv
_atom_site_adp_type
_atom_site_occupancy
_atom_site_symmetry_multiplicity
_atom_site_calc_flag
_atom_site_refinement_flags
_atom_site_disorder_assembly
_atom_site_disorder_group
Ru1 Ru 0.21832(2) 0.699756(15) 0.151303(7) 0.01453(6) Uani 1 1 d . . .
Ru2 Ru -0.58221(2) 1.201788(16) 0.145658(9) 0.02155(7) Uani 1 1 d . . .
P1 P 0.06265(8) 0.60362(5) 0.11699(2) 0.01520(14) Uani 1 1 d . . .
P2 P -0.43458(8) 1.09685(5) 0.12087(3) 0.01651(15) Uani 1 1 d . . .
Si1 Si 0.05880(9) 0.80840(5) 0.16745(3) 0.01991(17) Uani 1 1 d . . .
Si2 Si -0.43017(9) 1.31785(5) 0.14353(3) 0.02154(18) Uani 1 1 d . . .
Cl1 Cl 0.09102(10) 0.91192(5) 0.12342(4) 0.0378(2) Uani 1 1 d . . .
Cl2 Cl -0.49160(11) 1.40164(6) 0.08913(3) 0.0388(2) Uani 1 1 d . . .
C1 C 0.4317(3) 0.7699(2) 0.16806(12) 0.0266(7) Uani 1 1 d . . .
H1A H 0.4395 0.8304 0.1707 0.032 Uiso 1 1 calc R . .
C2 C 0.4601(3) 0.7233(2) 0.12857(11) 0.0253(7) Uani 1 1 d . . .
H2A H 0.4884 0.7453 0.0983 0.030 Uiso 1 1 calc R . .
C3 C 0.4518(3) 0.6405(2) 0.14060(12) 0.0274(7) Uani 1 1 d . . .
H3A H 0.4712 0.5934 0.1201 0.033 Uiso 1 1 calc R . .
C4 C 0.4171(3) 0.6355(2) 0.18698(12) 0.0272(7) Uani 1 1 d . . .
H4A H 0.4111 0.5845 0.2053 0.033 Uiso 1 1 calc R . .
C5 C 0.4055(3) 0.7157(2) 0.20405(11) 0.0267(7) Uani 1 1 d . . .
H5A H 0.3924 0.7310 0.2366 0.032 Uiso 1 1 calc R . .
C14 C -0.1029(3) 0.63395(19) 0.08004(10) 0.0183(6) Uani 1 1 d . . .
C19 C -0.1006(3) 0.7067(2) 0.05571(11) 0.0272(7) Uani 1 1 d . . .
H19A H -0.0165 0.7426 0.0604 0.033 Uiso 1 1 calc R . .
C18 C -0.2187(4) 0.7278(2) 0.02473(12) 0.0332(8) Uani 1 1 d . . .
H18A H -0.2151 0.7779 0.0087 0.040 Uiso 1 1 calc R . .
C17 C -0.3422(4) 0.6754(2) 0.01736(12) 0.0325(8) Uani 1 1 d . . .
H17A H -0.4229 0.6892 -0.0039 0.039 Uiso 1 1 calc R . .
C16 C -0.3463(3) 0.6036(2) 0.04094(11) 0.0258(7) Uani 1 1 d . . .
H16A H -0.4302 0.5676 0.0359 0.031 Uiso 1 1 calc R . .
C15 C -0.2288(3) 0.5829(2) 0.07217(11) 0.0230(6) Uani 1 1 d . . .
H15A H -0.2343 0.5332 0.0884 0.028 Uiso 1 1 calc R . .
C11 C -0.0207(3) 0.52913(18) 0.15620(10) 0.0203(6) Uani 1 1 d . . .
H11A H -0.0774 0.4876 0.1373 0.024 Uiso 1 1 calc R . .
C13 C -0.1339(4) 0.5676(2) 0.18834(11) 0.0278(7) Uani 1 1 d . . .
H13A H -0.1743 0.5256 0.2082 0.042 Uiso 1 1 calc R . .
H13B H -0.2185 0.5925 0.1704 0.042 Uiso 1 1 calc R . .
H13C H -0.0815 0.6093 0.2070 0.042 Uiso 1 1 calc R . .
C12 C 0.1072(4) 0.4855(2) 0.18359(12) 0.0290(7) Uani 1 1 d . . .
H12A H 0.0624 0.4461 0.2043 0.043 Uiso 1 1 calc R . .
H12C H 0.1678 0.5253 0.2014 0.043 Uiso 1 1 calc R . .
H12D H 0.1734 0.4570 0.1627 0.043 Uiso 1 1 calc R . .
C8 C 0.1681(3) 0.53782(19) 0.07722(10) 0.0201(6) Uani 1 1 d . . .
H8A H 0.2616 0.5177 0.0944 0.024 Uiso 1 1 calc R . .
C10 C 0.2234(3) 0.5885(2) 0.03709(10) 0.0252(7) Uani 1 1 d . . .
H10A H 0.2787 0.5533 0.0164 0.038 Uiso 1 1 calc R . .
H10C H 0.2918 0.6316 0.0487 0.038 Uiso 1 1 calc R . .
H10D H 0.1351 0.6128 0.0206 0.038 Uiso 1 1 calc R . .
C9 C 0.0809(3) 0.4626(2) 0.05945(11) 0.0256(7) Uani 1 1 d . . .
H9A H 0.1452 0.4320 0.0389 0.038 Uiso 1 1 calc R . .
H9B H -0.0132 0.4796 0.0429 0.038 Uiso 1 1 calc R . .
H9C H 0.0550 0.4280 0.0852 0.038 Uiso 1 1 calc R . .
C7 C -0.1548(3) 0.7982(2) 0.16356(13) 0.0348(8) Uani 1 1 d . . .
H7A H -0.2017 0.8501 0.1716 0.052 Uiso 1 1 calc R . .
H7B H -0.1866 0.7560 0.1847 0.052 Uiso 1 1 calc R . .
H7C H -0.1877 0.7832 0.1324 0.052 Uiso 1 1 calc R . .
C6 C 0.1038(5) 0.8579(3) 0.22364(14) 0.0494(12) Uani 1 1 d . . .
H6A H 0.0324 0.9028 0.2281 0.074 Uiso 1 1 calc R . .
H6B H 0.2088 0.8789 0.2242 0.074 Uiso 1 1 calc R . .
H6C H 0.0940 0.8180 0.2481 0.074 Uiso 1 1 calc R . .
C1A C -0.7512(5) 1.2452(4) 0.19409(18) 0.0634(16) Uani 1 1 d . . .
H1AA H -0.7294 1.2827 0.2203 0.076 Uiso 1 1 calc R . .
C2A C -0.8021(4) 1.2678(3) 0.15138(18) 0.0523(12) Uani 1 1 d . . .
H2AA H -0.8238 1.3246 0.1409 0.063 Uiso 1 1 calc R . .
C3A C -0.8340(4) 1.1977(4) 0.1268(2) 0.0739(19) Uani 1 1 d . . .
H3AA H -0.8793 1.1959 0.0950 0.089 Uiso 1 1 calc R . .
C4A C -0.8032(6) 1.1326(3) 0.1533(4) 0.108(3) Uani 1 1 d . . .
H4AA H -0.8219 1.0746 0.1445 0.129 Uiso 1 1 calc R . .
C5A C -0.7506(6) 1.1604(5) 0.1961(3) 0.099(3) Uani 1 1 d . . .
H5AA H -0.7280 1.1263 0.2238 0.118 Uiso 1 1 calc R . .
C14A C -0.2932(3) 1.11487(18) 0.07731(10) 0.0179(6) Uani 1 1 d . . .
C19A C -0.3237(4) 1.1707(2) 0.04238(11) 0.0258(7) Uani 1 1 d . . .
H19B H -0.4116 1.2045 0.0433 0.031 Uiso 1 1 calc R . .
C18A C -0.2265(4) 1.1775(2) 0.00602(12) 0.0327(8) Uani 1 1 d . . .
H18B H -0.2491 1.2153 -0.0177 0.039 Uiso 1 1 calc R . .
C17A C -0.0976(4) 1.1292(2) 0.00455(12) 0.0299(8) Uani 1 1 d . . .
H17B H -0.0320 1.1333 -0.0204 0.036 Uiso 1 1 calc R . .
C16A C -0.0647(3) 1.0754(2) 0.03910(11) 0.0271(7) Uani 1 1 d . . .
H16B H 0.0251 1.0431 0.0383 0.032 Uiso 1 1 calc R . .
C15A C -0.1610(3) 1.06761(19) 0.07531(11) 0.0214(6) Uani 1 1 d . . .
H15B H -0.1367 1.0297 0.0989 0.026 Uiso 1 1 calc R . .
C11A C -0.3235(4) 1.0407(2) 0.16597(10) 0.0233(6) Uani 1 1 d . . .
H11B H -0.2721 0.9941 0.1510 0.028 Uiso 1 1 calc R . .
C13A C -0.1984(3) 1.0926(2) 0.18960(11) 0.0282(7) Uani 1 1 d . . .
H13D H -0.1436 1.0601 0.2130 0.042 Uiso 1 1 calc R . .
H13E H -0.2450 1.1398 0.2039 0.042 Uiso 1 1 calc R . .
H13F H -0.1264 1.1110 0.1671 0.042 Uiso 1 1 calc R . .
C12A C -0.4298(4) 1.0055(2) 0.20090(12) 0.0345(8) Uani 1 1 d . . .
H12B H -0.3692 0.9761 0.2244 0.052 Uiso 1 1 calc R . .
H12E H -0.5025 0.9681 0.1857 0.052 Uiso 1 1 calc R . .
H12F H -0.4860 1.0497 0.2151 0.052 Uiso 1 1 calc R . .
C8A C -0.5503(3) 1.01479(19) 0.09230(11) 0.0225(6) Uani 1 1 d . . .
H8AA H -0.6323 0.9997 0.1135 0.027 Uiso 1 1 calc R . .
C10A C -0.6305(4) 1.0466(2) 0.04887(12) 0.0311(8) Uani 1 1 d . . .
H10B H -0.6906 1.0028 0.0343 0.047 Uiso 1 1 calc R . .
H10E H -0.5539 1.0659 0.0280 0.047 Uiso 1 1 calc R . .
H10F H -0.6985 1.0916 0.0564 0.047 Uiso 1 1 calc R . .
C9A C -0.4625(4) 0.9363(2) 0.08210(12) 0.0284(7) Uani 1 1 d . . .
H9AA H -0.5324 0.8970 0.0672 0.043 Uiso 1 1 calc R . .
H9AB H -0.4202 0.9131 0.1107 0.043 Uiso 1 1 calc R . .
H9AC H -0.3790 0.9486 0.0619 0.043 Uiso 1 1 calc R . .
C7A C -0.2194(3) 1.3089(2) 0.13664(13) 0.0319(8) Uani 1 1 d . . .
H7AA H -0.1737 1.3632 0.1365 0.048 Uiso 1 1 calc R . .
H7AB H -0.2004 1.2813 0.1078 0.048 Uiso 1 1 calc R . .
H7AC H -0.1737 1.2773 0.1620 0.048 Uiso 1 1 calc R . .
C6A C -0.4580(4) 1.3888(2) 0.19359(12) 0.0296(7) Uani 1 1 d . . .
H6AA H -0.3915 1.4363 0.1909 0.044 Uiso 1 1 calc R . .
H6AB H -0.4318 1.3602 0.2221 0.044 Uiso 1 1 calc R . .
H6AC H -0.5650 1.4064 0.1935 0.044 Uiso 1 1 calc R . .
H2 H 0.150(4) 0.740(2) 0.1102(12) 0.040(11) Uiso 1 1 d . . .
H1 H 0.099(5) 0.688(3) 0.1884(15) 0.062(14) Uiso 1 1 d . . .
H3 H -0.448(4) 1.204(3) 0.1816(14) 0.051(12) Uiso 1 1 d . . .
H4 H -0.546(4) 1.226(2) 0.0983(12) 0.038(11) Uiso 1 1 d . . .

loop_
_atom_site_aniso_label
_atom_site_aniso_U_11
_atom_site_aniso_U_22
_atom_site_aniso_U_33
_atom_site_aniso_U_23
_atom_site_aniso_U_13
_atom_site_aniso_U_12
Ru1 0.01219(10) 0.01441(11) 0.01701(11) -0.00030(9) 0.00100(7) -0.00017(9)
Ru2 0.01344(11) 0.01932(13) 0.03225(15) -0.00449(11) 0.00529(9) -0.00036(9)
P1 0.0129(3) 0.0156(4) 0.0171(4) 0.0007(3) 0.0006(2) -0.0005(3)
P2 0.0147(3) 0.0152(4) 0.0198(4) 0.0003(3) 0.0030(3) -0.0016(3)
Si1 0.0179(4) 0.0174(4) 0.0244(4) -0.0034(3) 0.0010(3) 0.0027(3)
Si2 0.0175(4) 0.0156(4) 0.0313(5) -0.0030(3) -0.0020(3) 0.0008(3)
Cl1 0.0342(4) 0.0192(4) 0.0608(6) 0.0104(4) 0.0098(4) 0.0038(3)
Cl2 0.0459(5) 0.0257(4) 0.0440(5) 0.0066(4) -0.0092(4) -0.0007(4)
C1 0.0156(13) 0.0233(17) 0.041(2) -0.0055(15) -0.0004(12) -0.0049(12)
C2 0.0124(13) 0.0336(19) 0.0301(18) -0.0004(14) 0.0045(11) -0.0048(12)
C3 0.0118(13) 0.0315(19) 0.039(2) -0.0091(15) -0.0010(12) -0.0007(12)
C4 0.0163(14) 0.0315(19) 0.0330(19) 0.0084(15) -0.0065(12) 0.0037(13)
C5 0.0147(13) 0.042(2) 0.0227(16) -0.0061(14) -0.0021(11) -0.0018(13)
C14 0.0128(12) 0.0220(16) 0.0203(15) -0.0010(12) 0.0014(10) 0.0013(11)
C19 0.0222(14) 0.0287(18) 0.0301(18) 0.0061(15) -0.0043(12) -0.0027(13)
C18 0.0310(17) 0.034(2) 0.033(2) 0.0094(16) -0.0090(14) 0.0045(15)
C17 0.0227(15) 0.046(2) 0.0283(18) -0.0025(16) -0.0082(13) 0.0094(15)
C16 0.0125(12) 0.0356(19) 0.0292(17) -0.0075(15) -0.0019(11) 0.0009(13)
C15 0.0173(13) 0.0270(17) 0.0249(16) -0.0038(13) 0.0035(11) 0.0000(12)
C11 0.0208(14) 0.0167(15) 0.0235(16) 0.0027(12) 0.0012(11) -0.0035(11)
C13 0.0262(16) 0.0304(19) 0.0273(18) 0.0032(14) 0.0093(13) -0.0064(14)
C12 0.0320(17) 0.0228(17) 0.0319(19) 0.0107(14) -0.0002(13) 0.0015(14)
C8 0.0158(13) 0.0200(15) 0.0242(16) -0.0057(12) -0.0016(11) 0.0020(11)
C10 0.0193(14) 0.0334(19) 0.0230(16) -0.0053(14) 0.0028(11) -0.0026(13)
C9 0.0259(15) 0.0226(17) 0.0282(18) -0.0092(13) 0.0009(12) 0.0008(13)
C7 0.0216(15) 0.0293(19) 0.054(2) -0.0001(18) 0.0099(14) 0.0044(15)
C6 0.051(2) 0.057(3) 0.040(2) -0.028(2) -0.0102(18) 0.027(2)
C1A 0.033(2) 0.102(5) 0.057(3) -0.037(3) 0.024(2) -0.006(3)
C2A 0.0190(17) 0.049(3) 0.090(4) -0.011(2) 0.0146(19) 0.0093(17)
C3A 0.0103(16) 0.121(5) 0.091(4) -0.063(4) 0.0065(19) -0.009(2)
C4A 0.039(3) 0.030(3) 0.261(10) -0.045(4) 0.080(5) -0.018(2)
C5A 0.037(3) 0.131(7) 0.132(6) 0.082(5) 0.056(3) 0.027(4)
C14A 0.0153(12) 0.0179(15) 0.0204(15) 0.0004(12) 0.0008(10) -0.0029(11)
C19A 0.0268(15) 0.0229(16) 0.0279(18) 0.0066(13) 0.0035(13) 0.0039(13)
C18A 0.0415(19) 0.0294(19) 0.0277(19) 0.0081(14) 0.0085(14) -0.0035(15)
C17A 0.0298(16) 0.0298(19) 0.0311(19) -0.0047(15) 0.0133(13) -0.0107(14)
C16A 0.0171(14) 0.0323(19) 0.0322(19) -0.0076(15) 0.0055(12) -0.0004(13)
C15A 0.0183(13) 0.0228(16) 0.0230(16) -0.0003(12) 0.0007(11) 0.0021(12)
C11A 0.0321(16) 0.0207(16) 0.0174(15) 0.0039(12) 0.0025(12) 0.0046(13)
C13A 0.0262(15) 0.0324(19) 0.0255(17) 0.0017(14) -0.0046(12) 0.0057(14)
C12A 0.053(2) 0.030(2) 0.0217(17) 0.0034(15) 0.0054(15) -0.0070(17)
C8A 0.0186(13) 0.0229(16) 0.0264(17) -0.0035(13) 0.0049(11) -0.0060(12)
C10A 0.0215(15) 0.036(2) 0.035(2) -0.0097(16) -0.0053(13) -0.0001(14)
C9A 0.0380(18) 0.0186(16) 0.0288(18) -0.0030(13) 0.0027(14) -0.0045(14)
C7A 0.0215(15) 0.0227(18) 0.052(2) -0.0035(16) 0.0021(14) -0.0045(13)
C6A 0.0257(15) 0.0233(17) 0.039(2) -0.0122(15) -0.0066(13) 0.0045(13)

loop_
_atom_type_symbol
_atom_type_description
_atom_type_scat_dispersion_real
_atom_type_scat_dispersion_imag
_atom_type_scat_source
C C 0.0033 0.0016 'International Tables Vol C Tables 4.2.6.8 and 6.1.1.4'
H H 0.0000 0.0000 'International Tables Vol C Tables 4.2.6.8 and 6.1.1.4'
Si Si 0.0817 0.0704 'International Tables Vol C Tables 4.2.6.8 and 6.1.1.4'
P P 0.1023 0.0942 'International Tables Vol C Tables 4.2.6.8 and 6.1.1.4'
Cl Cl 0.1484 0.1585 'International Tables Vol C Tables 4.2.6.8 and 6.1.1.4'
Ru Ru -1.2594 0.8363 'International Tables Vol C Tables 4.2.6.8 and 6.1.1.4'

loop_
_geom_angle_atom_site_label_1
_geom_angle_atom_site_label_2
_geom_angle_atom_site_label_3
_geom_angle
_geom_angle_site_symmetry_1
_geom_angle_site_symmetry_3
_geom_angle_publ_flag
C5 Ru1 C1 36.87(12) . . ?
C5 Ru1 C4 36.87(12) . . ?
C1 Ru1 C4 61.21(12) . . ?
C5 Ru1 C2 61.16(12) . . ?
C1 Ru1 C2 36.71(12) . . ?
C4 Ru1 C2 60.55(12) . . ?
C5 Ru1 P1 142.63(10) . . ?
C1 Ru1 P1 158.37(9) . . ?
C4 Ru1 P1 108.25(9) . . ?
C2 Ru1 P1 122.04(9) . . ?
C5 Ru1 C3 60.77(12) . . ?
C1 Ru1 C3 60.63(12) . . ?
C4 Ru1 C3 36.07(12) . . ?
C2 Ru1 C3 35.93(12) . . ?
P1 Ru1 C3 99.33(8) . . ?
C5 Ru1 Si1 101.41(9) . . ?
C1 Ru1 Si1 93.47(9) . . ?
C4 Ru1 Si1 136.23(9) . . ?
C2 Ru1 Si1 120.03(9) . . ?
P1 Ru1 Si1 105.62(3) . . ?
C3 Ru1 Si1 153.85(9) . . ?
C5 Ru1 H2 140.9(15) . . ?
C1 Ru1 H2 104.7(14) . . ?
C4 Ru1 H2 150.0(14) . . ?
C2 Ru1 H2 91.9(14) . . ?
P1 Ru1 H2 74.8(15) . . ?
C3 Ru1 H2 114.2(14) . . ?
Si1 Ru1 H2 66.2(15) . . ?
C5 Ru1 H1 91.4(16) . . ?
C1 Ru1 H1 119.6(16) . . ?
C4 Ru1 H1 98.2(16) . . ?
C2 Ru1 H1 152.6(16) . . ?
P1 Ru1 H1 79.3(16) . . ?
C3 Ru1 H1 132.0(16) . . ?
Si1 Ru1 H1 62.0(17) . . ?
H2 Ru1 H1 112(2) . . ?
C1A Ru2 C2A 35.89(18) . . ?
C1A Ru2 C5A 36.6(2) . . ?
C2A Ru2 C5A 60.2(2) . . ?
C1A Ru2 C3A 59.61(17) . . ?
C2A Ru2 C3A 36.01(17) . . ?
C5A Ru2 C3A 59.3(2) . . ?
C1A Ru2 C4A 60.2(2) . . ?
C2A Ru2 C4A 59.50(18) . . ?
C5A Ru2 C4A 36.2(2) . . ?
C3A Ru2 C4A 34.6(2) . . ?
C1A Ru2 P2 147.93(18) . . ?
C2A Ru2 P2 153.27(12) . . ?
C5A Ru2 P2 112.1(2) . . ?
C3A Ru2 P2 117.27(14) . . ?
C4A Ru2 P2 98.47(12) . . ?
C1A Ru2 Si2 98.63(15) . . ?
C2A Ru2 Si2 95.62(12) . . ?
C5A Ru2 Si2 131.2(3) . . ?
C3A Ru2 Si2 124.88(19) . . ?
C4A Ru2 Si2 154.97(13) . . ?
P2 Ru2 Si2 106.23(3) . . ?
C1A Ru2 H3 93.6(15) . . ?
C2A Ru2 H3 124.9(15) . . ?
C5A Ru2 H3 93.3(15) . . ?
C3A Ru2 H3 151.2(15) . . ?
C4A Ru2 H3 124.9(15) . . ?
P2 Ru2 H3 79.2(15) . . ?
Si2 Ru2 H3 65.2(16) . . ?
C1A Ru2 H4 133.4(14) . . ?
C2A Ru2 H4 99.1(14) . . ?
C5A Ru2 H4 150.3(14) . . ?
C3A Ru2 H4 91.3(14) . . ?
C4A Ru2 H4 116.1(14) . . ?
P2 Ru2 H4 76.2(14) . . ?
Si2 Ru2 H4 67.3(14) . . ?
H3 Ru2 H4 116(2) . . ?
C14 P1 C11 103.04(13) . . ?
C14 P1 C8 100.69(13) . . ?
C11 P1 C8 102.86(14) . . ?
C14 P1 Ru1 120.66(10) . . ?
C11 P1 Ru1 115.16(10) . . ?
C8 P1 Ru1 112.08(9) . . ?
C14A P2 C11A 103.25(13) . . ?
C14A P2 C8A 99.90(13) . . ?
C11A P2 C8A 102.65(15) . . ?
C14A P2 Ru2 120.19(10) . . ?
C11A P2 Ru2 115.68(10) . . ?
C8A P2 Ru2 112.68(10) . . ?
C6 Si1 C7 105.45(18) . . ?
C6 Si1 H1 97.3(12) . . ?
C7 Si1 H1 94.9(11) . . ?
C6 Si1 Cl1 98.99(17) . . ?
C7 Si1 Cl1 100.83(13) . . ?
H1 Si1 Cl1 153.4(12) . . ?
C6 Si1 H2 145.9(10) . . ?
C7 Si1 H2 107.4(10) . . ?
H1 Si1 H2 71.3(15) . . ?
Cl1 Si1 H2 83.5(10) . . ?
C6 Si1 Ru1 114.11(12) . . ?
C7 Si1 Ru1 121.53(12) . . ?
H1 Si1 Ru1 40.7(12) . . ?
Cl1 Si1 Ru1 112.89(4) . . ?
H2 Si1 Ru1 38.0(10) . . ?
C7A Si2 C6A 106.90(15) . . ?
C7A Si2 Cl2 100.78(12) . . ?
C6A Si2 Cl2 98.27(12) . . ?
C7A Si2 H3 94.5(10) . . ?
C6A Si2 H3 96.7(11) . . ?
Cl2 Si2 H3 154.4(10) . . ?
C7A Si2 H4 107.9(9) . . ?
C6A Si2 H4 143.9(9) . . ?
Cl2 Si2 H4 84.2(10) . . ?
H3 Si2 H4 71.5(14) . . ?
C7A Si2 Ru2 120.31(11) . . ?
C6A Si2 Ru2 113.04(12) . . ?
Cl2 Si2 Ru2 114.71(4) . . ?
H3 Si2 Ru2 39.8(10) . . ?
H4 Si2 Ru2 38.1(9) . . ?
C5 C1 C2 108.1(3) . . ?
C5 C1 Ru1 71.22(17) . . ?
C2 C1 Ru1 73.36(17) . . ?
C5 C1 H1A 125.8 . . ?
C2 C1 H1A 125.8 . . ?
Ru1 C1 H1A 125.8 . . ?
C3 C2 C1 107.7(3) . . ?
C3 C2 Ru1 72.78(17) . . ?
C1 C2 Ru1 69.93(16) . . ?
C3 C2 H2A 126.1 . . ?
C1 C2 H2A 126.1 . . ?
Ru1 C2 H2A 126.1 . . ?
C4 C3 C2 108.3(3) . . ?
C4 C3 Ru1 70.43(17) . . ?
C2 C3 Ru1 71.29(17) . . ?
C4 C3 H3A 125.8 . . ?
C2 C3 H3A 125.8 . . ?
Ru1 C3 H3A 125.8 . . ?
C3 C4 C5 108.0(3) . . ?
C3 C4 Ru1 73.50(17) . . ?
C5 C4 Ru1 70.29(17) . . ?
C3 C4 H4A 125.9 . . ?
C5 C4 H4A 125.9 . . ?
Ru1 C4 H4A 125.9 . . ?
C1 C5 C4 107.9(3) . . ?
C1 C5 Ru1 71.91(17) . . ?
C4 C5 Ru1 72.84(17) . . ?
C1 C5 H5A 125.9 . . ?
C4 C5 H5A 125.9 . . ?
Ru1 C5 H5A 125.9 . . ?
C19 C14 C15 117.3(3) . . ?
C19 C14 P1 120.4(2) . . ?
C15 C14 P1 122.0(2) . . ?
C18 C19 C14 121.6(3) . . ?
C18 C19 H19A 119.2 . . ?
C14 C19 H19A 119.2 . . ?
C19 C18 C17 119.8(3) . . ?
C19 C18 H18A 120.1 . . ?
C17 C18 H18A 120.1 . . ?
C16 C17 C18 119.5(3) . . ?
C16 C17 H17A 120.3 . . ?
C18 C17 H17A 120.3 . . ?
C17 C16 C15 120.7(3) . . ?
C17 C16 H16A 119.7 . . ?
C15 C16 H16A 119.7 . . ?
C16 C15 C14 121.2(3) . . ?
C16 C15 H15A 119.4 . . ?
C14 C15 H15A 119.4 . . ?
C12 C11 C13 110.3(3) . . ?
C12 C11 P1 109.9(2) . . ?
C13 C11 P1 113.0(2) . . ?
C12 C11 H11A 107.8 . . ?
C13 C11 H11A 107.8 . . ?
P1 C11 H11A 107.8 . . ?
C11 C13 H13A 109.5 . . ?
C11 C13 H13B 109.5 . . ?
H13A C13 H13B 109.5 . . ?
C11 C13 H13C 109.5 . . ?
H13A C13 H13C 109.5 . . ?
H13B C13 H13C 109.5 . . ?
C11 C12 H12A 109.5 . . ?
C11 C12 H12C 109.5 . . ?
H12A C12 H12C 109.5 . . ?
C11 C12 H12D 109.5 . . ?
H12A C12 H12D 109.5 . . ?
H12C C12 H12D 109.5 . . ?
C9 C8 C10 110.2(3) . . ?
C9 C8 P1 115.5(2) . . ?
C10 C8 P1 110.2(2) . . ?
C9 C8 H8A 106.9 . . ?
C10 C8 H8A 106.9 . . ?
P1 C8 H8A 106.9 . . ?
C8 C10 H10A 109.5 . . ?
C8 C10 H10C 109.5 . . ?
H10A C10 H10C 109.5 . . ?
C8 C10 H10D 109.5 . . ?
H10A C10 H10D 109.5 . . ?
H10C C10 H10D 109.5 . . ?
C8 C9 H9A 109.5 . . ?
C8 C9 H9B 109.5 . . ?
H9A C9 H9B 109.5 . . ?
C8 C9 H9C 109.5 . . ?
H9A C9 H9C 109.5 . . ?
H9B C9 H9C 109.5 . . ?
Si1 C7 H7A 109.5 . . ?
Si1 C7 H7B 109.5 . . ?
H7A C7 H7B 109.5 . . ?
Si1 C7 H7C 109.5 . . ?
H7A C7 H7C 109.5 . . ?
H7B C7 H7C 109.5 . . ?
Si1 C6 H6A 109.5 . . ?
Si1 C6 H6B 109.5 . . ?
H6A C6 H6B 109.5 . . ?
Si1 C6 H6C 109.5 . . ?
H6A C6 H6C 109.5 . . ?
H6B C6 H6C 109.5 . . ?
C2A C1A C5A 108.2(5) . . ?
C2A C1A Ru2 72.5(2) . . ?
C5A C1A Ru2 72.8(3) . . ?
C2A C1A H1AA 125.7 . . ?
C5A C1A H1AA 125.7 . . ?
Ru2 C1A H1AA 125.7 . . ?
C1A C2A C3A 107.6(5) . . ?
C1A C2A Ru2 71.6(2) . . ?
C3A C2A Ru2 73.1(2) . . ?
C1A C2A H2AA 126.0 . . ?
C3A C2A H2AA 126.0 . . ?
Ru2 C2A H2AA 126.0 . . ?
C4A C3A C2A 109.4(5) . . ?
C4A C3A Ru2 73.2(3) . . ?
C2A C3A Ru2 70.9(2) . . ?
C4A C3A H3AA 125.2 . . ?
C2A C3A H3AA 125.2 . . ?
Ru2 C3A H3AA 125.2 . . ?
C3A C4A C5A 108.1(5) . . ?
C3A C4A Ru2 72.2(3) . . ?
C5A C4A Ru2 71.0(3) . . ?
C3A C4A H4AA 125.9 . . ?
C5A C4A H4AA 125.9 . . ?
Ru2 C4A H4AA 125.9 . . ?
C1A C5A C4A 106.7(5) . . ?
C1A C5A Ru2 70.7(3) . . ?
C4A C5A Ru2 72.8(3) . . ?
C1A C5A H5AA 126.5 . . ?
C4A C5A H5AA 126.5 . . ?
Ru2 C5A H5AA 126.5 . . ?
C19A C14A C15A 118.0(3) . . ?
C19A C14A P2 120.2(2) . . ?
C15A C14A P2 121.4(2) . . ?
C14A C19A C18A 120.7(3) . . ?
C14A C19A H19B 119.7 . . ?
C18A C19A H19B 119.7 . . ?
C17A C18A C19A 120.1(3) . . ?
C17A C18A H18B 119.9 . . ?
C19A C18A H18B 119.9 . . ?
C16A C17A C18A 119.7(3) . . ?
C16A C17A H17B 120.1 . . ?
C18A C17A H17B 120.1 . . ?
C17A C16A C15A 120.8(3) . . ?
C17A C16A H16B 119.6 . . ?
C15A C16A H16B 119.6 . . ?
C16A C15A C14A 120.6(3) . . ?
C16A C15A H15B 119.7 . . ?
C14A C15A H15B 119.7 . . ?
C12A C11A C13A 110.5(3) . . ?
C12A C11A P2 110.7(2) . . ?
C13A C11A P2 112.9(2) . . ?
C12A C11A H11B 107.5 . . ?
C13A C11A H11B 107.5 . . ?
P2 C11A H11B 107.5 . . ?
C11A C13A H13D 109.5 . . ?
C11A C13A H13E 109.5 . . ?
H13D C13A H13E 109.5 . . ?
C11A C13A H13F 109.5 . . ?
H13D C13A H13F 109.5 . . ?
H13E C13A H13F 109.5 . . ?
C11A C12A H12B 109.5 . . ?
C11A C12A H12E 109.5 . . ?
H12B C12A H12E 109.5 . . ?
C11A C12A H12F 109.5 . . ?
H12B C12A H12F 109.5 . . ?
H12E C12A H12F 109.5 . . ?
C10A C8A C9A 110.0(3) . . ?
C10A C8A P2 110.5(2) . . ?
C9A C8A P2 115.4(2) . . ?
C10A C8A H8AA 106.8 . . ?
C9A C8A H8AA 106.8 . . ?
P2 C8A H8AA 106.8 . . ?
C8A C10A H10B 109.5 . . ?
C8A C10A H10E 109.5 . . ?
H10B C10A H10E 109.5 . . ?
C8A C10A H10F 109.5 . . ?
H10B C10A H10F 109.5 . . ?
H10E C10A H10F 109.5 . . ?
C8A C9A H9AA 109.5 . . ?
C8A C9A H9AB 109.5 . . ?
H9AA C9A H9AB 109.5 . . ?
C8A C9A H9AC 109.5 . . ?
H9AA C9A H9AC 109.5 . . ?
H9AB C9A H9AC 109.5 . . ?
Si2 C7A H7AA 109.5 . . ?
Si2 C7A H7AB 109.5 . . ?
H7AA C7A H7AB 109.5 . . ?
Si2 C7A H7AC 109.5 . . ?
H7AA C7A H7AC 109.5 . . ?
H7AB C7A H7AC 109.5 . . ?
Si2 C6A H6AA 109.5 . . ?
Si2 C6A H6AB 109.5 . . ?
H6AA C6A H6AB 109.5 . . ?
Si2 C6A H6AC 109.5 . . ?
H6AA C6A H6AC 109.5 . . ?
H6AB C6A H6AC 109.5 . . ?

loop_
_geom_bond_atom_site_label_1
_geom_bond_atom_site_label_2
_geom_bond_distance
_geom_bond_site_symmetry_2
_geom_bond_publ_flag
Ru1 C5 2.223(3) . ?
Ru1 C1 2.232(3) . ?
Ru1 C4 2.256(3) . ?
Ru1 C2 2.276(3) . ?
Ru1 P1 2.2933(8) . ?
Ru1 C3 2.296(3) . ?
Ru1 Si1 2.3286(8) . ?
Ru1 H2 1.48(4) . ?
Ru1 H1 1.56(4) . ?
Ru2 C1A 2.211(4) . ?
Ru2 C2A 2.221(4) . ?
Ru2 C5A 2.238(4) . ?
Ru2 C3A 2.250(4) . ?
Ru2 C4A 2.262(4) . ?
Ru2 P2 2.2926(8) . ?
Ru2 Si2 2.3296(9) . ?
Ru2 H3 1.54(4) . ?
Ru2 H4 1.49(4) . ?
P1 C14 1.842(3) . ?
P1 C11 1.851(3) . ?
P1 C8 1.864(3) . ?
P2 C14A 1.839(3) . ?
P2 C11A 1.856(3) . ?
P2 C8A 1.866(3) . ?
Si1 C6 1.868(4) . ?
Si1 C7 1.874(3) . ?
Si1 H1 2.11(4) . ?
Si1 Cl1 2.1638(12) . ?
Si1 H2 2.20(4) . ?
Si2 C7A 1.868(3) . ?
Si2 C6A 1.901(3) . ?
Si2 Cl2 2.1610(12) . ?
Si2 H3 2.19(4) . ?
Si2 H4 2.23(4) . ?
C1 C5 1.408(5) . ?
C1 C2 1.420(5) . ?
C1 H1A 1.0000 . ?
C2 C3 1.410(5) . ?
C2 H2A 1.0000 . ?
C3 C4 1.410(5) . ?
C3 H3A 1.0000 . ?
C4 C5 1.417(5) . ?
C4 H4A 1.0000 . ?
C5 H5A 1.0000 . ?
C14 C19 1.394(4) . ?
C14 C15 1.396(4) . ?
C19 C18 1.392(4) . ?
C19 H19A 0.9500 . ?
C18 C17 1.392(5) . ?
C18 H18A 0.9500 . ?
C17 C16 1.370(5) . ?
C17 H17A 0.9500 . ?
C16 C15 1.391(4) . ?
C16 H16A 0.9500 . ?
C15 H15A 0.9500 . ?
C11 C12 1.530(4) . ?
C11 C13 1.533(4) . ?
C11 H11A 1.0000 . ?
C13 H13A 0.9800 . ?
C13 H13B 0.9800 . ?
C13 H13C 0.9800 . ?
C12 H12A 0.9800 . ?
C12 H12C 0.9800 . ?
C12 H12D 0.9800 . ?
C8 C9 1.534(4) . ?
C8 C10 1.537(4) . ?
C8 H8A 1.0000 . ?
C10 H10A 0.9800 . ?
C10 H10C 0.9800 . ?
C10 H10D 0.9800 . ?
C9 H9A 0.9800 . ?
C9 H9B 0.9800 . ?
C9 H9C 0.9800 . ?
C7 H7A 0.9800 . ?
C7 H7B 0.9800 . ?
C7 H7C 0.9800 . ?
C6 H6A 0.9800 . ?
C6 H6B 0.9800 . ?
C6 H6C 0.9800 . ?
C1A C2A 1.366(7) . ?
C1A C5A 1.396(9) . ?
C1A H1AA 1.0000 . ?
C2A C3A 1.382(7) . ?
C2A H2AA 1.0000 . ?
C3A C4A 1.343(9) . ?
C3A H3AA 1.0000 . ?
C4A C5A 1.399(10) . ?
C4A H4AA 1.0000 . ?
C5A H5AA 1.0000 . ?
C14A C19A 1.395(4) . ?
C14A C15A 1.396(4) . ?
C19A C18A 1.396(4) . ?
C19A H19B 0.9500 . ?
C18A C17A 1.382(5) . ?
C18A H18B 0.9500 . ?
C17A C16A 1.368(5) . ?
C17A H17B 0.9500 . ?
C16A C15A 1.389(4) . ?
C16A H16B 0.9500 . ?
C15A H15B 0.9500 . ?
C11A C12A 1.527(4) . ?
C11A C13A 1.531(4) . ?
C11A H11B 1.0000 . ?
C13A H13D 0.9800 . ?
C13A H13E 0.9800 . ?
C13A H13F 0.9800 . ?
C12A H12B 0.9800 . ?
C12A H12E 0.9800 . ?
C12A H12F 0.9800 . ?
C8A C10A 1.523(5) . ?
C8A C9A 1.539(4) . ?
C8A H8AA 1.0000 . ?
C10A H10B 0.9800 . ?
C10A H10E 0.9800 . ?
C10A H10F 0.9800 . ?
C9A H9AA 0.9800 . ?
C9A H9AB 0.9800 . ?
C9A H9AC 0.9800 . ?
C7A H7AA 0.9800 . ?
C7A H7AB 0.9800 . ?
C7A H7AC 0.9800 . ?
C6A H6AA 0.9800 . ?
C6A H6AB 0.9800 . ?
C6A H6AC 0.9800 . ?
